data_7200604
loop_
_publ_author_name
'Zhao, Xia-Xia'
'Ma, Jian-Ping'
'Shen, Da-Zhong'
'Dong, Yu-Bin'
'Huang, Ru-Qi'

_publ_section_title
;
 Bird-like spiro-metallacyclic complexes based on a bent oxadiazole
 bridging ligand
;
_journal_issue 7
_journal_name_full CrystEngComm
_journal_page_first 1281
_journal_paper_doi 10.1039/b818753n
_journal_volume 11
_journal_year 2009
_chemical_formula_sum 'C40 H36 Co N18 O10'
_chemical_formula_weight 987.80
_chemical_name_systematic
;
?
;
_space_group_IT_number 15
_symmetry_cell_setting monoclinic
_symmetry_space_group_name_Hall '-C 2yc'
_symmetry_space_group_name_H-M 'C 1 2/c 1'
_atom_sites_solution_hydrogens geom
_atom_sites_solution_primary direct
_atom_sites_solution_secondary difmap
_audit_creation_method SHELXL-97
_cell_angle_alpha 90.00
_cell_angle_beta 113.821(3)
_cell_angle_gamma 90.00
_cell_formula_units_Z 4
_cell_length_a 23.327(5)
_cell_length_b 9.0863(19)
_cell_length_c 21.994(4)
_cell_measurement_reflns_used 1359
_cell_measurement_temperature 298(2)
_cell_measurement_theta_max 20.415
_cell_measurement_theta_min 2.436
_cell_volume 4264.6(15)
_computing_cell_refinement 'Bruker SMART'
_computing_data_collection 'Bruker SMART'
_computing_data_reduction 'Bruker SAINT'
_computing_molecular_graphics 'Bruker SHELXTL'
_computing_publication_material 'Bruker SHELXTL'
_computing_structure_refinement 'SHELXL-97 (Sheldrick, 1997)'
_computing_structure_solution 'SHELXS-97 (Sheldrick, 1990)'
_diffrn_ambient_temperature 298(2)
_diffrn_measured_fraction_theta_full 0.996
_diffrn_measured_fraction_theta_max 0.996
_diffrn_measurement_device_type 'CCD area detector'
_diffrn_measurement_method 'phi and omega scans'
_diffrn_radiation_monochromator graphite
_diffrn_radiation_source 'fine-focus sealed tube'
_diffrn_radiation_type MoK\a
_diffrn_radiation_wavelength 0.71073
_diffrn_reflns_av_R_equivalents 0.0658
_diffrn_reflns_av_sigmaI/netI 0.0850
_diffrn_reflns_limit_h_max 27
_diffrn_reflns_limit_h_min -22
_diffrn_reflns_limit_k_max 10
_diffrn_reflns_limit_k_min -10
_diffrn_reflns_limit_l_max 21
_diffrn_reflns_limit_l_min -26
_diffrn_reflns_number 10388
_diffrn_reflns_theta_full 25.10
_diffrn_reflns_theta_max 25.10
_diffrn_reflns_theta_min 1.91
_exptl_absorpt_coefficient_mu 0.485
_exptl_absorpt_correction_T_max 0.9396
_exptl_absorpt_correction_T_min 0.7662
_exptl_absorpt_correction_type multi-scan
_exptl_absorpt_process_details sadabs
_exptl_crystal_colour red
_exptl_crystal_density_diffrn 1.538
_exptl_crystal_density_method 'not measured'
_exptl_crystal_description block
_exptl_crystal_F_000 2036
_exptl_crystal_size_max 0.58
_exptl_crystal_size_mid 0.18
_exptl_crystal_size_min 0.13
_refine_diff_density_max 0.370
_refine_diff_density_min -0.320
_refine_diff_density_rms 0.068
_refine_ls_extinction_method none
_refine_ls_goodness_of_fit_ref 1.044
_refine_ls_hydrogen_treatment constr
_refine_ls_matrix_type full
_refine_ls_number_parameters 340
_refine_ls_number_reflns 3785
_refine_ls_number_restraints 8
_refine_ls_restrained_S_all 1.055
_refine_ls_R_factor_all 0.1062
_refine_ls_R_factor_gt 0.0691
_refine_ls_shift/su_max 0.001
_refine_ls_shift/su_mean 0.000
_refine_ls_structure_factor_coef Fsqd
_refine_ls_weighting_details 'calc w=1/[\s^2^(Fo^2^)+(0.0597P)^2^+1.1151P] where P=(Fo^2^+2Fc^2^)/3'
_refine_ls_weighting_scheme calc
_refine_ls_wR_factor_gt 0.1305
_refine_ls_wR_factor_ref 0.1451
_reflns_number_gt 2583
_reflns_number_total 3785
_reflns_threshold_expression >2sigma(I)
_cod_data_source_file b818753n.txt
_cod_data_source_block 60928cm
_cod_depositor_comments
;
The following automatic conversions were performed:
'_symmetry_cell_setting' value 'Monoclinic' changed to 'monoclinic'
according to '/home/saulius/struct/CIF-dictionaries/cif_core.dic'
dictionary named 'cif_core.dic' version 2.4.1 from 2010-06-29.

Automatic conversion script
Id: cif_fix_enum 1527 2010-12-29 10:47:43Z saulius 
;
_cod_original_cell_volume 4264.7(15)
_cod_original_sg_symbol_H-M C2/c
_cod_database_code 7200604

loop_
_symmetry_equiv_pos_as_xyz
'x, y, z'
'-x, y, -z+1/2'
'x+1/2, y+1/2, z'
'-x+1/2, y+1/2, -z+1/2'
'-x, -y, -z'
'x, -y, z-1/2'
'-x+1/2, -y+1/2, -z'
'x+1/2, -y+1/2, z-1/2'

loop_
_atom_site_label
_atom_site_type_symbol
_atom_site_fract_x
_atom_site_fract_y
_atom_site_fract_z
_atom_site_U_iso_or_equiv
_atom_site_adp_type
_atom_site_occupancy
_atom_site_symmetry_multiplicity
_atom_site_calc_flag
_atom_site_refinement_flags
_atom_site_disorder_assembly
_atom_site_disorder_group
C1 C 0.86951(18) 0.4434(6) 0.73971(19) 0.0413(12) Uani 1 1 d . . .
H1 H 0.8857 0.5383 0.7487 0.050 Uiso 1 1 calc R . .
H2B H 0.9411 0.1368 0.6573 0.062 Uiso 1 1 d RD . .
C2 C 0.86481(19) 0.2154(5) 0.72386(18) 0.0351(11) Uani 1 1 d . . .
H2 H 0.8744 0.1179 0.7190 0.042 Uiso 1 1 calc R . .
C3 C 0.7513(2) 0.1809(6) 0.7014(2) 0.0457(13) Uani 1 1 d . . .
H3A H 0.7305 0.2131 0.7294 0.055 Uiso 1 1 calc R . .
H3B H 0.7611 0.0772 0.7102 0.055 Uiso 1 1 calc R . .
C4 C 0.70715(18) 0.1998(5) 0.62954(19) 0.0330(11) Uani 1 1 d . . .
C5 C 0.65161(19) 0.1224(6) 0.6074(2) 0.0420(12) Uani 1 1 d . . .
H5 H 0.6429 0.0616 0.6366 0.050 Uiso 1 1 calc R . .
C6 C 0.6089(2) 0.1345(6) 0.5424(2) 0.0476(14) Uani 1 1 d . . .
H6 H 0.5717 0.0812 0.5279 0.057 Uiso 1 1 calc R . .
C7 C 0.62088(19) 0.2239(5) 0.4994(2) 0.0416(12) Uani 1 1 d . . .
H7 H 0.5919 0.2314 0.4555 0.050 Uiso 1 1 calc R . .
C8 C 0.67614(18) 0.3041(5) 0.52044(18) 0.0299(10) Uani 1 1 d . . .
C9 C 0.71948(17) 0.2901(5) 0.58637(18) 0.0288(10) Uani 1 1 d . . .
H9 H 0.7569 0.3424 0.6010 0.035 Uiso 1 1 calc R . .
C10 C 0.68733(17) 0.4019(5) 0.47537(19) 0.0296(10) Uani 1 1 d . . .
C11 C 0.73305(19) 0.5646(5) 0.44033(19) 0.0323(11) Uani 1 1 d . . .
C12 C 0.78142(19) 0.6676(5) 0.44354(19) 0.0330(10) Uani 1 1 d . . .
C13 C 0.7753(2) 0.7488(5) 0.3879(2) 0.0406(12) Uani 1 1 d . . .
H13 H 0.7396 0.7388 0.3488 0.049 Uiso 1 1 calc R . .
C14 C 0.8221(2) 0.8443(5) 0.3906(2) 0.0448(13) Uani 1 1 d . . .
H14 H 0.8179 0.8979 0.3530 0.054 Uiso 1 1 calc R . .
C15 C 0.8754(2) 0.8613(5) 0.4488(2) 0.0433(12) Uani 1 1 d . . .
H15 H 0.9071 0.9249 0.4499 0.052 Uiso 1 1 calc R . .
C16 C 0.8817(2) 0.7839(5) 0.5054(2) 0.0351(11) Uani 1 1 d . . .
C17 C 0.83489(19) 0.6877(5) 0.5026(2) 0.0365(11) Uani 1 1 d . . .
H17 H 0.8389 0.6355 0.5404 0.044 Uiso 1 1 calc R . .
C18 C 0.9379(2) 0.8081(5) 0.5703(2) 0.0439(12) Uani 1 1 d . . .
H18A H 0.9708 0.8564 0.5614 0.053 Uiso 1 1 calc R . .
H18B H 0.9261 0.8727 0.5984 0.053 Uiso 1 1 calc R . .
C19 C 0.95984(18) 0.6199(5) 0.66075(19) 0.0329(11) Uani 1 1 d . . .
H19 H 0.9430 0.6709 0.6863 0.040 Uiso 1 1 calc R . .
C20 C 1.00196(17) 0.4635(5) 0.6234(2) 0.0341(11) Uani 1 1 d . . .
H20 H 1.0214 0.3769 0.6193 0.041 Uiso 1 1 calc R . .
Co1 Co 1.0000 0.32751(9) 0.7500 0.0300(3) Uani 1 2 d S . .
N1 N 0.98486(14) 0.4874(4) 0.67484(15) 0.0306(9) Uani 1 1 d . . .
N2 N 0.98936(15) 0.5696(4) 0.58049(16) 0.0349(9) Uani 1 1 d . . .
N3 N 0.96198(15) 0.6704(4) 0.60542(16) 0.0334(9) Uani 1 1 d . . .
N4 N 0.68132(16) 0.5334(4) 0.39008(16) 0.0389(10) Uani 1 1 d . . .
N5 N 0.65128(15) 0.4269(4) 0.41258(15) 0.0358(9) Uani 1 1 d . . .
N6 N 0.80930(16) 0.2628(5) 0.71914(15) 0.0377(9) Uani 1 1 d . . .
N7 N 0.81112(16) 0.4120(5) 0.72924(16) 0.0431(10) Uani 1 1 d . . .
N8 N 0.90431(15) 0.3257(4) 0.73630(15) 0.0344(9) Uani 1 1 d . . .
N9 N 0.59336(19) 0.3769(5) 0.7096(2) 0.0448(11) Uani 0.370(14) 1 d PD A 1
N9' N 0.59336(19) 0.3769(5) 0.7096(2) 0.0448(11) Uani 0.630(14) 1 d PD A 2
O1 O 0.73986(12) 0.4855(3) 0.49546(12) 0.0296(7) Uani 1 1 d . . .
O2 O 0.97937(12) 0.1596(3) 0.67637(13) 0.0439(8) Uani 1 1 d D . .
H2A H 1.0050 0.0928 0.6906 0.066 Uiso 1 1 d RD . .
O3 O 0.6520(4) 0.3688(18) 0.7243(5) 0.057(5) Uani 0.370(14) 1 d PD A 1
O4 O 0.5654(7) 0.299(2) 0.7290(6) 0.090(8) Uani 0.370(14) 1 d PD A 1
O5 O 0.5673(5) 0.4729(17) 0.6668(6) 0.052(4) Uani 0.370(14) 1 d PD A 1
O3' O 0.6241(4) 0.2667(9) 0.7376(3) 0.075(3) Uani 0.630(14) 1 d PD A 2
O4' O 0.5487(3) 0.4080(10) 0.7278(3) 0.051(2) Uani 0.630(14) 1 d PD A 2
O5' O 0.5997(8) 0.4602(13) 0.6704(7) 0.137(6) Uani 0.630(14) 1 d PD A 2

loop_
_atom_site_aniso_label
_atom_site_aniso_U_11
_atom_site_aniso_U_22
_atom_site_aniso_U_33
_atom_site_aniso_U_23
_atom_site_aniso_U_13
_atom_site_aniso_U_12
C1 0.022(2) 0.061(4) 0.028(2) -0.015(2) -0.0036(19) -0.002(2)
C2 0.026(2) 0.048(3) 0.018(2) 0.004(2) -0.0050(18) 0.004(2)
C3 0.033(3) 0.072(4) 0.028(2) 0.000(2) 0.008(2) -0.015(2)
C4 0.022(2) 0.054(3) 0.022(2) -0.005(2) 0.0069(18) -0.005(2)
C5 0.033(3) 0.071(4) 0.026(2) -0.004(2) 0.016(2) -0.017(2)
C6 0.027(3) 0.081(4) 0.029(2) -0.008(2) 0.006(2) -0.022(2)
C7 0.027(2) 0.063(4) 0.023(2) -0.009(2) -0.0016(19) -0.008(2)
C8 0.022(2) 0.040(3) 0.022(2) -0.0047(19) 0.0028(18) 0.0001(19)
C9 0.013(2) 0.043(3) 0.023(2) -0.0084(19) 0.0003(17) -0.0015(18)
C10 0.019(2) 0.035(3) 0.024(2) -0.0058(19) -0.0017(18) -0.0022(19)
C11 0.034(3) 0.032(3) 0.023(2) 0.0007(19) 0.003(2) 0.001(2)
C12 0.035(2) 0.034(3) 0.021(2) 0.003(2) 0.0013(18) 0.002(2)
C13 0.043(3) 0.042(3) 0.028(2) -0.002(2) 0.005(2) -0.003(2)
C14 0.059(3) 0.044(3) 0.027(2) 0.006(2) 0.014(2) 0.004(3)
C15 0.051(3) 0.035(3) 0.039(3) 0.006(2) 0.013(2) -0.008(2)
C16 0.036(3) 0.032(3) 0.032(2) 0.002(2) 0.007(2) -0.002(2)
C17 0.039(3) 0.032(3) 0.029(2) 0.005(2) 0.004(2) 0.003(2)
C18 0.038(3) 0.030(3) 0.049(3) 0.006(2) 0.001(2) -0.004(2)
C19 0.025(2) 0.041(3) 0.024(2) -0.007(2) 0.0009(18) 0.001(2)
C20 0.017(2) 0.044(3) 0.030(2) -0.005(2) -0.0023(19) 0.004(2)
Co1 0.0154(4) 0.0398(6) 0.0215(4) 0.000 -0.0062(3) 0.000
N1 0.0208(18) 0.039(2) 0.0216(17) -0.0043(16) -0.0023(15) 0.0022(16)
N2 0.0238(19) 0.047(3) 0.0289(19) -0.0053(19) 0.0057(16) 0.0004(17)
N3 0.029(2) 0.037(2) 0.0272(19) -0.0033(18) 0.0043(16) -0.0038(17)
N4 0.035(2) 0.042(2) 0.0219(18) 0.0009(17) -0.0075(16) -0.0015(18)
N5 0.030(2) 0.042(2) 0.0225(18) 0.0008(17) -0.0033(16) -0.0022(17)
N6 0.024(2) 0.065(3) 0.0177(18) 0.0008(19) 0.0022(15) -0.0036(19)
N7 0.026(2) 0.067(3) 0.027(2) -0.012(2) 0.0024(17) 0.002(2)
N8 0.0203(18) 0.046(3) 0.0242(18) -0.0029(17) -0.0042(15) -0.0012(18)
N9 0.036(3) 0.036(3) 0.053(3) -0.012(2) 0.008(2) 0.002(2)
N9' 0.036(3) 0.036(3) 0.053(3) -0.012(2) 0.008(2) 0.002(2)
O1 0.0237(15) 0.0356(18) 0.0182(14) 0.0000(13) -0.0033(12) 0.0013(13)
O2 0.0253(16) 0.043(2) 0.0447(18) -0.0068(15) -0.0049(14) 0.0024(14)
O3 0.023(6) 0.089(12) 0.052(6) -0.002(6) 0.008(5) 0.017(6)
O4 0.074(11) 0.094(16) 0.077(8) 0.037(9) 0.004(7) -0.062(12)
O5 0.039(7) 0.074(9) 0.032(6) 0.013(6) 0.003(5) -0.014(6)
O3' 0.052(6) 0.059(6) 0.092(5) -0.015(4) 0.007(4) 0.028(5)
O4' 0.039(4) 0.044(5) 0.069(4) 0.006(4) 0.020(3) -0.001(3)
O5' 0.241(17) 0.071(7) 0.191(12) 0.005(7) 0.183(14) -0.034(10)

loop_
_atom_type_symbol
_atom_type_description
_atom_type_scat_dispersion_real
_atom_type_scat_dispersion_imag
_atom_type_scat_source
C C 0.0033 0.0016 'International Tables Vol C Tables 4.2.6.8 and 6.1.1.4'
H H 0.0000 0.0000 'International Tables Vol C Tables 4.2.6.8 and 6.1.1.4'
N N 0.0061 0.0033 'International Tables Vol C Tables 4.2.6.8 and 6.1.1.4'
O O 0.0106 0.0060 'International Tables Vol C Tables 4.2.6.8 and 6.1.1.4'
Co Co 0.3494 0.9721 'International Tables Vol C Tables 4.2.6.8 and 6.1.1.4'

loop_
_geom_angle_atom_site_label_1
_geom_angle_atom_site_label_2
_geom_angle_atom_site_label_3
_geom_angle
_geom_angle_site_symmetry_1
_geom_angle_site_symmetry_3
_geom_angle_publ_flag
N7 C1 N8 114.6(4) . . ?
N7 C1 H1 122.7 . . ?
N8 C1 H1 122.7 . . ?
N8 C2 N6 110.4(4) . . ?
N8 C2 H2 124.8 . . ?
N6 C2 H2 124.8 . . ?
N6 C3 C4 113.0(4) . . ?
N6 C3 H3A 109.0 . . ?
C4 C3 H3A 109.0 . . ?
N6 C3 H3B 109.0 . . ?
C4 C3 H3B 109.0 . . ?
H3A C3 H3B 107.8 . . ?
C9 C4 C5 119.4(4) . . ?
C9 C4 C3 123.3(4) . . ?
C5 C4 C3 117.3(4) . . ?
C6 C5 C4 120.5(4) . . ?
C6 C5 H5 119.7 . . ?
C4 C5 H5 119.7 . . ?
C7 C6 C5 120.3(4) . . ?
C7 C6 H6 119.9 . . ?
C5 C6 H6 119.9 . . ?
C6 C7 C8 120.4(4) . . ?
C6 C7 H7 119.8 . . ?
C8 C7 H7 119.8 . . ?
C7 C8 C9 118.9(4) . . ?
C7 C8 C10 119.9(3) . . ?
C9 C8 C10 121.1(4) . . ?
C4 C9 C8 120.4(4) . . ?
C4 C9 H9 119.8 . . ?
C8 C9 H9 119.8 . . ?
N5 C10 O1 110.9(4) . . ?
N5 C10 C8 128.1(4) . . ?
O1 C10 C8 121.1(3) . . ?
N4 C11 O1 112.2(4) . . ?
N4 C11 C12 128.5(4) . . ?
O1 C11 C12 119.3(3) . . ?
C13 C12 C17 118.9(4) . . ?
C13 C12 C11 120.1(4) . . ?
C17 C12 C11 121.0(4) . . ?
C14 C13 C12 120.1(4) . . ?
C14 C13 H13 120.0 . . ?
C12 C13 H13 120.0 . . ?
C13 C14 C15 120.6(4) . . ?
C13 C14 H14 119.7 . . ?
C15 C14 H14 119.7 . . ?
C16 C15 C14 120.2(4) . . ?
C16 C15 H15 119.9 . . ?
C14 C15 H15 119.9 . . ?
C17 C16 C15 119.2(4) . . ?
C17 C16 C18 120.1(4) . . ?
C15 C16 C18 120.7(4) . . ?
C16 C17 C12 121.0(4) . . ?
C16 C17 H17 119.5 . . ?
C12 C17 H17 119.5 . . ?
N3 C18 C16 112.1(3) . . ?
N3 C18 H18A 109.2 . . ?
C16 C18 H18A 109.2 . . ?
N3 C18 H18B 109.2 . . ?
C16 C18 H18B 109.2 . . ?
H18A C18 H18B 107.9 . . ?
N1 C19 N3 110.9(4) . . ?
N1 C19 H19 124.6 . . ?
N3 C19 H19 124.6 . . ?
N2 C20 N1 115.5(4) . . ?
N2 C20 H20 122.3 . . ?
N1 C20 H20 122.3 . . ?
N1 Co1 N1 93.50(18) 2_756 . ?
N1 Co1 N8 87.18(13) 2_756 . ?
N1 Co1 N8 93.44(13) . . ?
N1 Co1 N8 93.44(13) 2_756 2_756 ?
N1 Co1 N8 87.18(13) . 2_756 ?
N8 Co1 N8 179.1(2) . 2_756 ?
N1 Co1 O2 175.65(12) 2_756 . ?
N1 Co1 O2 89.01(12) . . ?
N8 Co1 O2 89.13(12) . . ?
N8 Co1 O2 90.23(12) 2_756 . ?
N1 Co1 O2 89.01(12) 2_756 2_756 ?
N1 Co1 O2 175.65(12) . 2_756 ?
N8 Co1 O2 90.23(12) . 2_756 ?
N8 Co1 O2 89.13(12) 2_756 2_756 ?
O2 Co1 O2 88.72(16) . 2_756 ?
C19 N1 C20 101.6(4) . . ?
C19 N1 Co1 136.6(3) . . ?
C20 N1 Co1 121.8(3) . . ?
C20 N2 N3 102.3(3) . . ?
C19 N3 N2 109.7(4) . . ?
C19 N3 C18 129.5(4) . . ?
N2 N3 C18 120.7(4) . . ?
C11 N4 N5 106.1(3) . . ?
C10 N5 N4 107.0(3) . . ?
C2 N6 N7 110.0(4) . . ?
C2 N6 C3 128.9(4) . . ?
N7 N6 C3 121.0(4) . . ?
C1 N7 N6 101.8(4) . . ?
C2 N8 C1 103.1(4) . . ?
C2 N8 Co1 130.0(3) . . ?
C1 N8 Co1 126.8(3) . . ?
O4 N9 O5 122.2(11) . . ?
O4 N9 O3 125.4(11) . . ?
O5 N9 O3 112.1(9) . . ?
C10 O1 C11 103.9(3) . . ?
Co1 O2 H2B 114.9 . . ?
Co1 O2 H2A 109.5 . . ?
H2B O2 H2A 117.9 . . ?

loop_
_geom_bond_atom_site_label_1
_geom_bond_atom_site_label_2
_geom_bond_distance
_geom_bond_site_symmetry_2
_geom_bond_publ_flag
C1 N7 1.318(5) . ?
C1 N8 1.363(5) . ?
C1 H1 0.9300 . ?
C2 N8 1.313(5) . ?
C2 N6 1.328(5) . ?
C2 H2 0.9300 . ?
C3 N6 1.453(5) . ?
C3 C4 1.508(5) . ?
C3 H3A 0.9700 . ?
C3 H3B 0.9700 . ?
C4 C9 1.370(5) . ?
C4 C5 1.379(6) . ?
C5 C6 1.378(6) . ?
C5 H5 0.9300 . ?
C6 C7 1.359(6) . ?
C6 H6 0.9300 . ?
C7 C8 1.387(6) . ?
C7 H7 0.9300 . ?
C8 C9 1.399(5) . ?
C8 C10 1.431(6) . ?
C9 H9 0.9300 . ?
C10 N5 1.315(5) . ?
C10 O1 1.355(4) . ?
C11 N4 1.297(5) . ?
C11 O1 1.362(4) . ?
C11 C12 1.446(6) . ?
C12 C13 1.386(6) . ?
C12 C17 1.402(5) . ?
C13 C14 1.377(6) . ?
C13 H13 0.9300 . ?
C14 C15 1.388(6) . ?
C14 H14 0.9300 . ?
C15 C16 1.384(6) . ?
C15 H15 0.9300 . ?
C16 C17 1.380(6) . ?
C16 C18 1.515(6) . ?
C17 H17 0.9300 . ?
C18 N3 1.458(5) . ?
C18 H18A 0.9700 . ?
C18 H18B 0.9700 . ?
C19 N1 1.319(5) . ?
C19 N3 1.320(5) . ?
C19 H19 0.9300 . ?
C20 N2 1.297(5) . ?
C20 N1 1.360(5) . ?
C20 H20 0.9300 . ?
Co1 N1 2.121(3) 2_756 ?
Co1 N1 2.121(3) . ?
Co1 N8 2.129(3) . ?
Co1 N8 2.129(3) 2_756 ?
Co1 O2 2.133(3) . ?
Co1 O2 2.133(3) 2_756 ?
N2 N3 1.353(5) . ?
N4 N5 1.397(5) . ?
N6 N7 1.371(5) . ?
N9 O4 1.154(10) . ?
N9 O5 1.247(12) . ?
N9 O3 1.275(9) . ?
O2 H2B 0.8436 . ?
O2 H2A 0.8200 . ?

loop_
_geom_hbond_atom_site_label_D
_geom_hbond_atom_site_label_H
_geom_hbond_atom_site_label_A
_geom_hbond_distance_DH
_geom_hbond_distance_HA
_geom_hbond_distance_DA
_geom_hbond_angle_DHA
_geom_hbond_site_symmetry_A
O2 H2B N5 0.84 2.16 2.986(4) 165.9 7_656

loop_
_geom_torsion_atom_site_label_1
_geom_torsion_atom_site_label_2
_geom_torsion_atom_site_label_3
_geom_torsion_atom_site_label_4
_geom_torsion
_geom_torsion_site_symmetry_1
_geom_torsion_site_symmetry_2
_geom_torsion_site_symmetry_3
_geom_torsion_site_symmetry_4
_geom_torsion_publ_flag
N6 C3 C4 C9 -2.7(7) . . . . ?
N6 C3 C4 C5 177.9(4) . . . . ?
C9 C4 C5 C6 0.5(7) . . . . ?
C3 C4 C5 C6 179.9(4) . . . . ?
C4 C5 C6 C7 -0.5(8) . . . . ?
C5 C6 C7 C8 -0.1(8) . . . . ?
C6 C7 C8 C9 0.7(7) . . . . ?
C6 C7 C8 C10 -177.8(4) . . . . ?
C5 C4 C9 C8 0.1(7) . . . . ?
C3 C4 C9 C8 -179.2(4) . . . . ?
C7 C8 C9 C4 -0.7(6) . . . . ?
C10 C8 C9 C4 177.8(4) . . . . ?
C7 C8 C10 N5 -1.4(7) . . . . ?
C9 C8 C10 N5 -179.8(4) . . . . ?
C7 C8 C10 O1 177.5(4) . . . . ?
C9 C8 C10 O1 -1.0(6) . . . . ?
N4 C11 C12 C13 0.4(7) . . . . ?
O1 C11 C12 C13 179.9(4) . . . . ?
N4 C11 C12 C17 -179.9(4) . . . . ?
O1 C11 C12 C17 -0.4(6) . . . . ?
C17 C12 C13 C14 1.8(7) . . . . ?
C11 C12 C13 C14 -178.5(4) . . . . ?
C12 C13 C14 C15 -0.5(7) . . . . ?
C13 C14 C15 C16 -1.1(7) . . . . ?
C14 C15 C16 C17 1.3(7) . . . . ?
C14 C15 C16 C18 -176.4(4) . . . . ?
C15 C16 C17 C12 0.0(7) . . . . ?
C18 C16 C17 C12 177.7(4) . . . . ?
C13 C12 C17 C16 -1.6(7) . . . . ?
C11 C12 C17 C16 178.7(4) . . . . ?
C17 C16 C18 N3 43.6(6) . . . . ?
C15 C16 C18 N3 -138.7(4) . . . . ?
N3 C19 N1 C20 0.0(4) . . . . ?
N3 C19 N1 Co1 -179.0(3) . . . . ?
N2 C20 N1 C19 0.0(4) . . . . ?
N2 C20 N1 Co1 179.2(3) . . . . ?
N1 Co1 N1 C19 -34.0(3) 2_756 . . . ?
N8 Co1 N1 C19 53.4(4) . . . . ?
N8 Co1 N1 C19 -127.3(4) 2_756 . . . ?
O2 Co1 N1 C19 142.4(4) . . . . ?
O2 Co1 N1 C19 -159.1(14) 2_756 . . . ?
N1 Co1 N1 C20 147.2(3) 2_756 . . . ?
N8 Co1 N1 C20 -125.5(3) . . . . ?
N8 Co1 N1 C20 53.9(3) 2_756 . . . ?
O2 Co1 N1 C20 -36.4(3) . . . . ?
O2 Co1 N1 C20 22.1(17) 2_756 . . . ?
N1 C20 N2 N3 0.0(4) . . . . ?
N1 C19 N3 N2 0.0(4) . . . . ?
N1 C19 N3 C18 177.5(4) . . . . ?
C20 N2 N3 C19 0.0(4) . . . . ?
C20 N2 N3 C18 -177.7(3) . . . . ?
C16 C18 N3 C19 -109.5(5) . . . . ?
C16 C18 N3 N2 67.8(5) . . . . ?
O1 C11 N4 N5 0.1(5) . . . . ?
C12 C11 N4 N5 179.6(4) . . . . ?
O1 C10 N5 N4 -0.4(5) . . . . ?
C8 C10 N5 N4 178.5(4) . . . . ?
C11 N4 N5 C10 0.2(5) . . . . ?
N8 C2 N6 N7 -0.4(4) . . . . ?
N8 C2 N6 C3 175.2(3) . . . . ?
C4 C3 N6 C2 -98.4(5) . . . . ?
C4 C3 N6 N7 76.8(5) . . . . ?
N8 C1 N7 N6 0.6(5) . . . . ?
C2 N6 N7 C1 -0.1(4) . . . . ?
C3 N6 N7 C1 -176.2(3) . . . . ?
N6 C2 N8 C1 0.7(4) . . . . ?
N6 C2 N8 Co1 179.8(2) . . . . ?
N7 C1 N8 C2 -0.9(5) . . . . ?
N7 C1 N8 Co1 -180.0(2) . . . . ?
N1 Co1 N8 C2 -141.5(3) 2_756 . . . ?
N1 Co1 N8 C2 125.1(3) . . . . ?
N8 Co1 N8 C2 -8.2(3) 2_756 . . . ?
O2 Co1 N8 C2 36.2(3) . . . . ?
O2 Co1 N8 C2 -52.5(3) 2_756 . . . ?
N1 Co1 N8 C1 37.3(3) 2_756 . . . ?
N1 Co1 N8 C1 -56.0(3) . . . . ?
N8 Co1 N8 C1 170.7(3) 2_756 . . . ?
O2 Co1 N8 C1 -145.0(3) . . . . ?
O2 Co1 N8 C1 126.3(3) 2_756 . . . ?
N5 C10 O1 C11 0.4(4) . . . . ?
C8 C10 O1 C11 -178.6(4) . . . . ?
N4 C11 O1 C10 -0.3(5) . . . . ?
C12 C11 O1 C10 -179.9(4) . . . . ?
